data_7123302
loop_
_publ_author_name
'Zhang, Wen-Da'
'Yan, Xiaodong'
'Li, Tao'
'Liu, Yong'
'Fu, Qiu-Ting'
'Gu, Zhi-Guo'

_publ_section_title
;
 Metal-organic layers derived metal hydroxide nanosheets for highly
 efficient oxygen evolution
;
_journal_name_full 'Chemical Communications'
_journal_paper_doi 10.1039/C9CC01808E
_journal_year 2019
_chemical_formula_moiety 'C4 H4 Mn N4 Ni O2, 4(H2 O)'
_chemical_formula_sum 'C4 H12 Mn N4 Ni O6'
_chemical_formula_weight 325.83
_space_group_crystal_system orthorhombic
_space_group_IT_number 62
_space_group_name_Hall '-P 2ac 2n'
_space_group_name_H-M_alt 'P n m a'
_symmetry_space_group_name_Hall '-P 2ac 2n'
_symmetry_space_group_name_H-M 'P n m a'
_atom_sites_solution_hydrogens difmap
_audit_creation_method SHELXL-2014/7
_audit_update_record
;
2019-02-21 deposited with the CCDC.    2019-04-11 downloaded from the CCDC.
;
_cell_angle_alpha 90
_cell_angle_beta 90
_cell_angle_gamma 90
_cell_formula_units_Z 4
_cell_length_a 12.1445(9)
_cell_length_b 14.1014(12)
_cell_length_c 7.3111(5)
_cell_measurement_reflns_used 1513
_cell_measurement_temperature 173(2)
_cell_measurement_theta_max 25.26
_cell_measurement_theta_min 3.36
_cell_volume 1252.06(17)
_computing_structure_refinement 'SHELXL-2014/7 (Sheldrick, 2014)'
_diffrn_ambient_temperature 173(2)
_diffrn_measured_fraction_theta_full 0.997
_diffrn_measured_fraction_theta_max 0.997
_diffrn_measurement_device_type 'PHOTON 100 CMOS detector'
_diffrn_measurement_method 'omega scan'
_diffrn_radiation_type MoK\a
_diffrn_radiation_wavelength 0.71073
_diffrn_reflns_av_R_equivalents 0.0640
_diffrn_reflns_av_unetI/netI 0.0436
_diffrn_reflns_Laue_measured_fraction_full 0.997
_diffrn_reflns_Laue_measured_fraction_max 0.997
_diffrn_reflns_limit_h_max 13
_diffrn_reflns_limit_h_min -14
_diffrn_reflns_limit_k_max 16
_diffrn_reflns_limit_k_min -16
_diffrn_reflns_limit_l_max 8
_diffrn_reflns_limit_l_min -8
_diffrn_reflns_number 5588
_diffrn_reflns_point_group_measured_fraction_full 0.997
_diffrn_reflns_point_group_measured_fraction_max 0.997
_diffrn_reflns_theta_full 25.242
_diffrn_reflns_theta_max 25.356
_diffrn_reflns_theta_min 3.139
_diffrn_source 'fine-focus sealed tube'
_exptl_absorpt_coefficient_mu 2.529
_exptl_absorpt_correction_T_max 0.7452
_exptl_absorpt_correction_T_min 0.6474
_exptl_absorpt_correction_type multi-scan
_exptl_absorpt_process_details 'SADABS (Bruker, 2014)'
_exptl_crystal_density_diffrn 1.729
_exptl_crystal_description block
_exptl_crystal_F_000 660
_exptl_crystal_size_max 0.140
_exptl_crystal_size_mid 0.080
_exptl_crystal_size_min 0.070
_refine_diff_density_max 0.474
_refine_diff_density_min -0.339
_refine_diff_density_rms 0.092
_refine_ls_extinction_method none
_refine_ls_goodness_of_fit_ref 1.005
_refine_ls_hydrogen_treatment mixed
_refine_ls_matrix_type full
_refine_ls_number_parameters 85
_refine_ls_number_reflns 1192
_refine_ls_number_restraints 3
_refine_ls_restrained_S_all 1.005
_refine_ls_R_factor_all 0.0634
_refine_ls_R_factor_gt 0.0335
_refine_ls_shift/su_max 0.000
_refine_ls_shift/su_mean 0.000
_refine_ls_structure_factor_coef Fsqd
_refine_ls_weighting_details 'w=1/[\s^2^(Fo^2^)+(0.0266P)^2^+0.5928P] where P=(Fo^2^+2Fc^2^)/3'
_refine_ls_weighting_scheme calc
_refine_ls_wR_factor_gt 0.0582
_refine_ls_wR_factor_ref 0.0660
_reflns_Friedel_coverage 0.000
_reflns_number_gt 867
_reflns_number_total 1192
_reflns_threshold_expression 'I > 2\s(I)'
_cod_data_source_file c9cc01808e2.cif
_cod_data_source_block 1
_cod_database_code 7123302
_shelx_shelxl_version_number 2014/7
_shelx_space_group_comment
;
The symmetry employed for this shelxl refinement is uniquely defined
by the following loop, which should always be used as a source of
symmetry information in preference to the above space-group names.
They are only intended as comments.
;
_shelx_estimated_absorpt_t_min 0.718
_shelx_estimated_absorpt_t_max 0.843

loop_
_space_group_symop_operation_xyz
'x, y, z'
'-x+1/2, -y, z+1/2'
'-x, y+1/2, -z'
'x+1/2, -y+1/2, -z+1/2'
'-x, -y, -z'
'x-1/2, y, -z-1/2'
'x, -y-1/2, z'
'-x-1/2, y-1/2, z-1/2'

loop_
_atom_site_label
_atom_site_type_symbol
_atom_site_fract_x
_atom_site_fract_y
_atom_site_fract_z
_atom_site_U_iso_or_equiv
_atom_site_adp_type
_atom_site_occupancy
_atom_site_site_symmetry_order
_atom_site_calc_flag
_atom_site_refinement_flags_posn
_atom_site_refinement_flags_adp
_atom_site_refinement_flags_occupancy
Ni1 Ni 0.56988(4) 0.2500 0.98877(7) 0.01049(16) Uani 1 2 d S T P
Mn2 Mn 0.5000 0.5000 0.5000 0.00969(18) Uani 1 2 d S . P
C1 C 0.5761(3) 0.3433(2) 0.8080(4) 0.0125(7) Uani 1 1 d . . .
C2 C 0.5452(3) 0.3426(2) 1.1660(4) 0.0141(8) Uani 1 1 d . . .
N1 N 0.5727(2) 0.4004(2) 0.6970(3) 0.0181(6) Uani 1 1 d . . .
N2 N 0.5267(2) 0.3989(2) 1.2750(4) 0.0203(7) Uani 1 1 d . . .
O1 O 0.33664(18) 0.43708(16) 0.5691(3) 0.0178(5) Uani 1 1 d . . .
H1A H 0.2803 0.4768 0.5561 0.053(14) Uiso 1 1 d R . .
H1B H 0.3259 0.3891 0.5011 0.064 Uiso 0.5 1 d R U P
H1C H 0.3382 0.4178 0.6793 0.064 Uiso 0.5 1 d R U P
O2 O 0.17894(19) 0.56815(17) 0.4560(3) 0.0234(6) Uani 1 1 d D . .
H2A H 0.1209(17) 0.566(2) 0.514(3) 0.028 Uiso 1 1 d D U .
H2B H 0.1642 0.5562 0.3452 0.028 Uiso 0.5 1 d R U P
H2C H 0.2082 0.6197 0.4680 0.028 Uiso 0.5 1 d R U P
O3 O 0.7887(3) 0.2500 0.0564(4) 0.0247(8) Uani 1 2 d DS T P
H3A H 0.785(3) 0.2500 0.167(3) 0.030 Uiso 1 2 d DS U P
H3D H 0.8017 0.1944 -0.0033 0.030 Uiso 0.5 1 d R U P
O4 O 0.7477(3) 0.2500 0.4413(5) 0.0282(9) Uani 1 2 d S T P
H4A H 0.6844 0.2500 0.4972 0.034 Uiso 1 2 d R U P
H4B H 0.7785 0.3030 0.4624 0.034 Uiso 0.5 1 d R U P

loop_
_atom_site_aniso_label
_atom_site_aniso_U_11
_atom_site_aniso_U_22
_atom_site_aniso_U_33
_atom_site_aniso_U_23
_atom_site_aniso_U_13
_atom_site_aniso_U_12
Ni1 0.0185(3) 0.0065(3) 0.0064(3) 0.000 0.0010(3) 0.000
Mn2 0.0163(4) 0.0070(3) 0.0058(3) 0.0002(3) 0.0006(3) 0.0009(2)
C1 0.0141(17) 0.014(2) 0.0095(16) -0.0024(14) 0.0021(14) 0.0020(15)
C2 0.020(2) 0.011(2) 0.0105(16) 0.0047(14) -0.0009(15) -0.0012(15)
N1 0.0202(16) 0.0214(17) 0.0128(14) 0.0058(13) 0.0007(13) 0.0025(14)
N2 0.0303(18) 0.0170(16) 0.0135(15) -0.0038(13) 0.0019(13) 0.0021(14)
O1 0.0188(13) 0.0153(13) 0.0193(12) 0.0013(10) 0.0026(10) -0.0004(11)
O2 0.0185(13) 0.0291(15) 0.0228(15) -0.0030(11) 0.0023(10) 0.0013(11)
O3 0.030(2) 0.022(2) 0.0217(19) 0.000 -0.0015(16) 0.000
O4 0.0262(19) 0.027(2) 0.031(2) 0.000 0.0029(16) 0.000

loop_
_atom_type_symbol
_atom_type_description
_atom_type_scat_dispersion_real
_atom_type_scat_dispersion_imag
_atom_type_scat_source
C C 0.0033 0.0016 'International Tables Vol C Tables 4.2.6.8 and 6.1.1.4'
H H 0.0000 0.0000 'International Tables Vol C Tables 4.2.6.8 and 6.1.1.4'
N N 0.0061 0.0033 'International Tables Vol C Tables 4.2.6.8 and 6.1.1.4'
O O 0.0106 0.0060 'International Tables Vol C Tables 4.2.6.8 and 6.1.1.4'
Mn Mn 0.3368 0.7283 'International Tables Vol C Tables 4.2.6.8 and 6.1.1.4'
Ni Ni 0.3393 1.1124 'International Tables Vol C Tables 4.2.6.8 and 6.1.1.4'

loop_
_geom_angle_atom_site_label_1
_geom_angle_atom_site_label_2
_geom_angle_atom_site_label_3
_geom_angle
_geom_angle_site_symmetry_1
_geom_angle_site_symmetry_3
C2 Ni1 C2 88.96(19) 7_565 .
C2 Ni1 C1 173.05(15) 7_565 .
C2 Ni1 C1 90.26(13) . .
C2 Ni1 C1 90.26(13) 7_565 7_565
C2 Ni1 C1 173.05(15) . 7_565
C1 Ni1 C1 89.69(18) . 7_565
N1 Mn2 N1 180.0 . 5_666
N1 Mn2 N2 89.04(10) . 5_667
N1 Mn2 N2 90.96(10) 5_666 5_667
N1 Mn2 N2 90.96(10) . 1_554
N1 Mn2 N2 89.04(10) 5_666 1_554
N2 Mn2 N2 180.0 5_667 1_554
N1 Mn2 O1 87.39(10) . .
N1 Mn2 O1 92.61(10) 5_666 .
N2 Mn2 O1 87.56(9) 5_667 .
N2 Mn2 O1 92.44(9) 1_554 .
N1 Mn2 O1 92.61(10) . 5_666
N1 Mn2 O1 87.39(10) 5_666 5_666
N2 Mn2 O1 92.44(9) 5_667 5_666
N2 Mn2 O1 87.56(9) 1_554 5_666
O1 Mn2 O1 180.00(11) . 5_666
N1 C1 Ni1 175.6(3) . .
N2 C2 Ni1 177.9(3) . .
C1 N1 Mn2 158.4(3) . .
C2 N2 Mn2 175.2(3) . 1_556
Mn2 O1 H1A 114.2 . .
Mn2 O1 H1B 108.7 . .
H1A O1 H1B 108.7 . .
Mn2 O1 H1C 108.8 . .
H1A O1 H1C 108.7 . .
H1B O1 H1C 107.6 . .
H2A O2 H2B 107.7 . .
H2A O2 H2C 110.9 . .
H2B O2 H2C 111.9 . .
H3A O3 H3D 119.2 . .
H4A O4 H4B 107.7 . .

loop_
_geom_bond_atom_site_label_1
_geom_bond_atom_site_label_2
_geom_bond_distance
_geom_bond_site_symmetry_2
Ni1 C2 1.864(3) 7_565
Ni1 C2 1.864(3) .
Ni1 C1 1.867(3) .
Ni1 C1 1.867(3) 7_565
Mn2 N1 2.197(3) .
Mn2 N1 2.197(3) 5_666
Mn2 N2 2.201(3) 5_667
Mn2 N2 2.201(3) 1_554
Mn2 O1 2.231(2) .
Mn2 O1 2.231(2) 5_666
C1 N1 1.144(4) .
C2 N2 1.147(4) .
N2 Mn2 2.201(3) 1_556
O1 H1A 0.8887 .
O1 H1B 0.8500 .
O1 H1C 0.8500 .
O2 H2A 0.824(14) .
O2 H2B 0.8463 .
O2 H2C 0.8141 .
O3 H3A 0.813(19) .
O3 H3D 0.9110 .
O4 H4A 0.8701 .
O4 H4B 0.8500 .
